data_7055307
loop_
_publ_author_name
'Tomar, Kapil'
'Gupta, Anoop K.'
'Gupta, Mayank'

_publ_section_title
;
 Change in synthetic strategy for MOF fabrication: from 2D non-porous to
 3D porous architecture and its sorption and emission property studies
;
_journal_issue 3
_journal_name_full 'New J. Chem.'
_journal_page_first 1953
_journal_paper_doi 10.1039/C5NJ03044G
_journal_volume 40
_journal_year 2016
_chemical_formula_moiety 'C18 H18 Cd N4 O4'
_chemical_formula_sum 'C18 H18 Cd N4 O4'
_chemical_formula_weight 466.77
_space_group_IT_number 62
_symmetry_cell_setting orthorhombic
_symmetry_space_group_name_Hall '-P 2ac 2n'
_symmetry_space_group_name_H-M 'P n m a'
_atom_sites_solution_hydrogens geom
_atom_sites_solution_primary direct
_atom_sites_solution_secondary difmap
_audit_creation_method SHELXL-97
_audit_update_record
;
2015-12-21 deposited with the CCDC.
2016-01-12 downloaded from the CCDC.
;
_cell_angle_alpha 90.00
_cell_angle_beta 90.00
_cell_angle_gamma 90.00
_cell_formula_units_Z 8
_cell_length_a 22.497(4)
_cell_length_b 19.421(3)
_cell_length_c 12.646(2)
_cell_measurement_reflns_used 102
_cell_measurement_temperature 293(2)
_cell_measurement_theta_max 27.56
_cell_measurement_theta_min 2.45
_cell_volume 5525.2(16)
_computing_cell_refinement 'Bruker Kappa Apex'
_computing_data_collection 'Bruker Kappa Apex'
_computing_data_reduction 'Bruker SAINT'
_computing_molecular_graphics 'Bruker SHELXTL'
_computing_publication_material 'Bruker SHELXTL'
_computing_structure_refinement 'SHELXL-97 (Sheldrick, 2008)'
_computing_structure_solution 'SHELXS-97 (Sheldrick, 2008)'
_diffrn_ambient_temperature 293(2)
_diffrn_measured_fraction_theta_full 1.000
_diffrn_measured_fraction_theta_max 0.989
_diffrn_measurement_device_type 'CCD area detector'
_diffrn_measurement_method 'phi omega scans'
_diffrn_radiation_monochromator graphite
_diffrn_radiation_source 'fine-focus sealed tube'
_diffrn_radiation_type MoK\a
_diffrn_radiation_wavelength 0.71073
_diffrn_reflns_av_R_equivalents 0.0837
_diffrn_reflns_av_sigmaI/netI 0.0465
_diffrn_reflns_limit_h_max 30
_diffrn_reflns_limit_h_min -23
_diffrn_reflns_limit_k_max 25
_diffrn_reflns_limit_k_min -24
_diffrn_reflns_limit_l_max 16
_diffrn_reflns_limit_l_min -16
_diffrn_reflns_number 59218
_diffrn_reflns_theta_full 25.50
_diffrn_reflns_theta_max 28.29
_diffrn_reflns_theta_min 1.81
_exptl_absorpt_coefficient_mu 0.812
_exptl_absorpt_correction_T_max 1
_exptl_absorpt_correction_T_min 0.747
_exptl_absorpt_correction_type multi-scan
_exptl_absorpt_process_details '(SADABS; Bruker, 2000)'
_exptl_crystal_colour colorless
_exptl_crystal_density_diffrn 1.122
_exptl_crystal_density_method 'not measured'
_exptl_crystal_description block
_exptl_crystal_F_000 1872
_exptl_crystal_preparation Luminescent
_exptl_crystal_size_max 0.24
_exptl_crystal_size_mid 0.20
_exptl_crystal_size_min 0.15
_platon_squeeze_details
; 
 ? 
;
_refine_diff_density_max 0.744
_refine_diff_density_min -1.193
_refine_diff_density_rms 0.101
_refine_ls_extinction_method none
_refine_ls_goodness_of_fit_ref 1.056
_refine_ls_hydrogen_treatment mixed
_refine_ls_matrix_type full
_refine_ls_number_parameters 272
_refine_ls_number_reflns 6973
_refine_ls_number_restraints 12
_refine_ls_restrained_S_all 1.060
_refine_ls_R_factor_all 0.0633
_refine_ls_R_factor_gt 0.0485
_refine_ls_shift/su_max 0.000
_refine_ls_shift/su_mean 0.000
_refine_ls_structure_factor_coef Fsqd
_refine_ls_weighting_details 'calc w=1/[\s^2^(Fo^2^)+(0.0519P)^2^+10.6421P] where P=(Fo^2^+2Fc^2^)/3'
_refine_ls_weighting_scheme calc
_refine_ls_wR_factor_gt 0.1241
_refine_ls_wR_factor_ref 0.1295
_reflns_number_gt 5259
_reflns_number_total 6973
_reflns_threshold_expression >2sigma(I)
_cod_data_source_file c5nj03044g2.cif
_cod_data_source_block ups1343kt_1_0ma
_cod_depositor_comments
;
The following automatic conversions were performed:

'_symmetry_cell_setting' value 'Orthorhombic' changed to
'orthorhombic' according to
/usr/data/users/saulius/crontab/automatic-downloads/rss-feeds/RSC/lib/dictionaries/cif_core.dic
dictionary named 'cif_core.dic' version 2.4.2 from 2011-04-26.

Automatic conversion script
Id: cif_fix_values 4268 2015-11-12 08:31:59Z antanas 

 Adding full bibliography for 7055307.cif.
;
_cod_database_code 7055307

loop_
_symmetry_equiv_pos_as_xyz
'x, y, z'
'-x+1/2, -y, z+1/2'
'x+1/2, -y+1/2, -z+1/2'
'-x, y+1/2, -z'
'-x, -y, -z'
'x-1/2, y, -z-1/2'
'-x-1/2, y-1/2, z-1/2'
'x, -y-1/2, z'

loop_
_atom_site_label
_atom_site_type_symbol
_atom_site_fract_x
_atom_site_fract_y
_atom_site_fract_z
_atom_site_U_iso_or_equiv
_atom_site_adp_type
_atom_site_occupancy
_atom_site_symmetry_multiplicity
_atom_site_calc_flag
_atom_site_refinement_flags
_atom_site_disorder_assembly
_atom_site_disorder_group
Cd1 Cd 0.075244(10) 0.488568(14) 0.06144(2) 0.02803(9) Uani 1 1 d . . .
O1 O -0.00093(10) 0.56487(12) 0.0691(2) 0.0329(6) Uani 1 1 d . . .
O2 O 0.07761(10) 0.62420(14) 0.0162(2) 0.0373(6) Uani 1 1 d . . .
O3 O 0.01237(12) 0.43361(14) 0.2036(2) 0.0467(7) Uani 1 1 d . . .
O4 O 0.08234(11) 0.37762(13) 0.1178(2) 0.0364(6) Uani 1 1 d . . .
N1 N 0.15466(13) 0.53123(18) 0.1594(3) 0.0389(7) Uani 1 1 d . . .
N2 N 0.18464(15) 0.58355(19) 0.1136(3) 0.0480(9) Uani 1 1 d . . .
H2N H 0.1720(19) 0.616(2) 0.076(3) 0.036(11) Uiso 1 1 d . . .
N3 N 0.37181(13) 0.51259(16) 0.4077(3) 0.0324(6) Uani 1 1 d . . .
N4 N 0.39321(15) 0.4826(2) 0.3202(3) 0.0493(10) Uani 1 1 d . A .
H4N H 0.431(3) 0.465(4) 0.312(6) 0.12(3) Uiso 1 1 d . . .
C1 C 0.02507(14) 0.62203(18) 0.0512(2) 0.0256(7) Uani 1 1 d . . .
C2 C -0.00711(13) 0.68767(17) 0.0715(2) 0.0241(6) Uani 1 1 d . . .
C3 C -0.06584(13) 0.68754(19) 0.1086(3) 0.0301(7) Uani 1 1 d . . .
H3A H -0.0854 0.6460 0.1197 0.036 Uiso 1 1 calc R . .
C4 C -0.0954(2) 0.7500 0.1292(5) 0.0368(12) Uani 1 2 d S . .
H4A H -0.1339 0.7500 0.1559 0.044 Uiso 1 2 calc SR . .
C5 C 0.02074(18) 0.7500 0.0538(3) 0.0216(9) Uani 1 2 d S . .
H5A H 0.0597 0.7500 0.0291 0.026 Uiso 1 2 calc SR . .
C6 C 0.04005(14) 0.37846(19) 0.1814(3) 0.0322(8) Uani 1 1 d . . .
C7 C 0.02169(15) 0.31166(19) 0.2332(3) 0.0312(7) Uani 1 1 d . . .
C8 C -0.01397(18) 0.3117(2) 0.3227(3) 0.0466(10) Uani 1 1 d . . .
H8A H -0.0276 0.3531 0.3506 0.056 Uiso 1 1 calc R . .
C9 C -0.0293(3) 0.2500 0.3704(6) 0.0610(19) Uani 1 2 d S . .
H9A H -0.0498 0.2500 0.4343 0.073 Uiso 1 2 calc SR . .
C10 C 0.03902(18) 0.2500 0.1912(4) 0.0257(9) Uani 1 2 d S . .
H10A H 0.0635 0.2500 0.1319 0.031 Uiso 1 2 calc SR . .
C11 C 0.1780(2) 0.4412(3) 0.2918(5) 0.0790(19) Uani 1 1 d . . .
H11A H 0.1599 0.4066 0.2483 0.119 Uiso 1 1 calc R . .
H11B H 0.1506 0.4552 0.3458 0.119 Uiso 1 1 calc R . .
H11C H 0.2132 0.4228 0.3241 0.119 Uiso 1 1 calc R . .
C12 C 0.19425(18) 0.5019(2) 0.2252(3) 0.0405(9) Uani 1 1 d . . .
C13 C 0.24875(15) 0.5372(2) 0.2210(3) 0.0367(8) Uani 1 1 d . . .
C14 C 0.24112(18) 0.5892(2) 0.1488(4) 0.0555(13) Uani 1 1 d . . .
C15 C 0.2840(3) 0.6440(4) 0.1117(7) 0.104(3) Uani 1 1 d . . .
H15A H 0.2634 0.6765 0.0677 0.157 Uiso 1 1 calc R . .
H15B H 0.3155 0.6229 0.0719 0.157 Uiso 1 1 calc R . .
H15C H 0.3005 0.6674 0.1718 0.157 Uiso 1 1 calc R . .
C16A C 0.2760(4) 0.5555(7) 0.4547(7) 0.0310(12) Uani 0.451(15) 1 d PU A 1
H16A H 0.2567 0.5154 0.4831 0.046 Uiso 0.451(15) 1 calc PR A 1
H16B H 0.2471 0.5839 0.4197 0.046 Uiso 0.451(15) 1 calc PR A 1
H16C H 0.2941 0.5810 0.5111 0.046 Uiso 0.451(15) 1 calc PR A 1
C16B C 0.2830(3) 0.5829(6) 0.4609(6) 0.0310(12) Uani 0.549(15) 1 d P A 2
H16D H 0.2661 0.5556 0.5165 0.046 Uiso 0.549(15) 1 calc PR A 2
H16E H 0.2519 0.6058 0.4228 0.046 Uiso 0.549(15) 1 calc PR A 2
H16F H 0.3094 0.6165 0.4908 0.046 Uiso 0.549(15) 1 calc PR A 2
C17 C 0.31791(14) 0.5360(2) 0.3850(3) 0.0320(8) Uani 1 1 d . . .
C18 C 0.30408(17) 0.5200(2) 0.2794(3) 0.0400(9) Uani 1 1 d . A .
C19 C 0.3534(2) 0.4865(3) 0.2402(4) 0.0634(15) Uani 1 1 d . . .
C20B C 0.3530(9) 0.4301(12) 0.1526(16) 0.060(2) Uani 0.299(13) 1 d P A 1
H20A H 0.3928 0.4139 0.1409 0.089 Uiso 0.299(13) 1 calc PR A 1
H20B H 0.3375 0.4492 0.0882 0.089 Uiso 0.299(13) 1 calc PR A 1
H20C H 0.3284 0.3924 0.1748 0.089 Uiso 0.299(13) 1 calc PR A 1
C20A C 0.3697(4) 0.4670(6) 0.1264(6) 0.060(2) Uani 0.701(13) 1 d PU A 2
H20D H 0.3592 0.5040 0.0797 0.089 Uiso 0.701(13) 1 calc PR A 2
H20E H 0.3485 0.4261 0.1063 0.089 Uiso 0.701(13) 1 calc PR A 2
H20F H 0.4117 0.4586 0.1219 0.089 Uiso 0.701(13) 1 calc PR A 2

loop_
_atom_site_aniso_label
_atom_site_aniso_U_11
_atom_site_aniso_U_22
_atom_site_aniso_U_33
_atom_site_aniso_U_23
_atom_site_aniso_U_13
_atom_site_aniso_U_12
Cd1 0.01605(13) 0.03504(15) 0.03300(15) 0.00193(10) -0.00123(9) 0.00279(9)
O1 0.0237(12) 0.0291(13) 0.0460(15) 0.0026(11) -0.0049(11) -0.0013(10)
O2 0.0221(12) 0.0389(15) 0.0510(15) 0.0089(12) 0.0093(11) 0.0094(10)
O3 0.0349(15) 0.0420(16) 0.0632(18) 0.0086(14) 0.0084(14) 0.0105(12)
O4 0.0299(13) 0.0404(15) 0.0388(14) 0.0023(11) 0.0047(11) -0.0040(11)
N1 0.0237(15) 0.0453(18) 0.0478(19) 0.0080(15) -0.0136(14) -0.0038(13)
N2 0.0286(17) 0.0420(19) 0.073(3) 0.0197(19) -0.0229(17) -0.0029(14)
N3 0.0206(14) 0.0338(15) 0.0428(16) -0.0037(13) -0.0079(13) 0.0004(12)
N4 0.0288(17) 0.069(2) 0.050(2) -0.0229(18) -0.0145(16) 0.0229(17)
C1 0.0167(14) 0.0346(18) 0.0257(15) 0.0023(13) -0.0078(12) 0.0032(13)
C2 0.0119(14) 0.0314(17) 0.0289(16) -0.0023(13) -0.0062(12) 0.0008(12)
C3 0.0103(14) 0.0359(19) 0.044(2) -0.0002(15) 0.0049(14) -0.0045(12)
C4 0.018(2) 0.041(3) 0.051(3) 0.000 0.008(2) 0.000
C5 0.0100(18) 0.034(2) 0.020(2) 0.000 -0.0005(16) 0.000
C6 0.0167(15) 0.044(2) 0.0355(18) 0.0023(16) -0.0099(14) -0.0009(14)
C7 0.0201(16) 0.042(2) 0.0311(17) 0.0016(15) -0.0026(14) 0.0001(14)
C8 0.037(2) 0.052(2) 0.052(2) -0.001(2) 0.0239(19) 0.0035(18)
C9 0.069(5) 0.059(4) 0.056(4) 0.000 0.037(4) 0.000
C10 0.0110(19) 0.045(3) 0.021(2) 0.000 -0.0016(17) 0.000
C11 0.059(3) 0.090(4) 0.088(4) 0.049(3) -0.037(3) -0.031(3)
C12 0.033(2) 0.048(2) 0.041(2) 0.0025(17) -0.0137(17) 0.0026(16)
C13 0.0190(16) 0.0377(19) 0.053(2) -0.0022(17) -0.0139(15) 0.0032(14)
C14 0.0247(19) 0.049(2) 0.093(4) 0.016(2) -0.017(2) -0.0122(18)
C15 0.062(4) 0.093(5) 0.159(7) 0.050(5) -0.011(4) -0.036(3)
C16A 0.0282(13) 0.0320(16) 0.0326(13) 0.0003(10) -0.0007(9) 0.0023(10)
C16B 0.0282(13) 0.0320(16) 0.0326(13) 0.0003(10) -0.0007(9) 0.0023(10)
C17 0.0139(14) 0.0393(19) 0.043(2) 0.0029(16) -0.0004(14) 0.0033(14)
C18 0.0248(18) 0.042(2) 0.053(2) -0.0077(18) -0.0155(17) 0.0056(15)
C19 0.042(3) 0.088(4) 0.061(3) -0.026(3) -0.028(2) 0.034(2)
C20B 0.047(3) 0.073(4) 0.059(3) -0.012(3) -0.011(3) 0.019(3)
C20A 0.047(3) 0.073(4) 0.059(3) -0.012(3) -0.011(3) 0.019(3)

loop_
_atom_type_symbol
_atom_type_description
_atom_type_scat_dispersion_real
_atom_type_scat_dispersion_imag
_atom_type_scat_source
C C 0.0033 0.0016 'International Tables Vol C Tables 4.2.6.8 and 6.1.1.4'
H H 0.0000 0.0000 'International Tables Vol C Tables 4.2.6.8 and 6.1.1.4'
Cd Cd -0.8075 1.2024 'International Tables Vol C Tables 4.2.6.8 and 6.1.1.4'
N N 0.0061 0.0033 'International Tables Vol C Tables 4.2.6.8 and 6.1.1.4'
O O 0.0106 0.0060 'International Tables Vol C Tables 4.2.6.8 and 6.1.1.4'

loop_
_geom_angle_atom_site_label_1
_geom_angle_atom_site_label_2
_geom_angle_atom_site_label_3
_geom_angle
_geom_angle_site_symmetry_1
_geom_angle_site_symmetry_3
O1 Cd1 O4 131.19(9) . .
O1 Cd1 N3 115.95(10) . 2_564
O4 Cd1 N3 102.77(10) . 2_564
O1 Cd1 N1 108.96(10) . .
O4 Cd1 N1 96.70(10) . .
N3 Cd1 N1 93.23(12) 2_564 .
O1 Cd1 O3 79.77(9) . .
O4 Cd1 O3 54.25(9) . .
N3 Cd1 O3 153.61(10) 2_564 .
N1 Cd1 O3 101.64(11) . .
O1 Cd1 O1 78.43(9) . 5_565
O4 Cd1 O1 82.19(8) . 5_565
N3 Cd1 O1 77.77(10) 2_564 5_565
N1 Cd1 O1 170.39(10) . 5_565
O3 Cd1 O1 85.52(9) . 5_565
O1 Cd1 C6 105.55(9) . .
O4 Cd1 C6 26.79(10) . .
N3 Cd1 C6 128.00(11) 2_564 .
N1 Cd1 C6 101.84(11) . .
O3 Cd1 C6 27.55(10) . .
O1 Cd1 C6 81.50(9) 5_565 .
C1 O1 Cd1 102.4(2) . .
C1 O1 Cd1 122.4(2) . 5_565
Cd1 O1 Cd1 101.57(9) . 5_565
C6 O3 Cd1 85.7(2) . .
C6 O4 Cd1 97.8(2) . .
C12 N1 N2 104.6(3) . .
C12 N1 Cd1 133.4(3) . .
N2 N1 Cd1 115.1(2) . .
N1 N2 C14 113.0(3) . .
N1 N2 H2N 130(3) . .
C14 N2 H2N 117(3) . .
C17 N3 N4 107.4(3) . .
C17 N3 Cd1 131.7(3) . 2_565
N4 N3 Cd1 120.8(2) . 2_565
N3 N4 C19 110.8(3) . .
N3 N4 H4N 125(5) . .
C19 N4 H4N 123(5) . .
O2 C1 O1 121.4(3) . .
O2 C1 C2 119.2(3) . .
O1 C1 C2 119.5(3) . .
C5 C2 C3 118.9(3) . .
C5 C2 C1 120.1(3) . .
C3 C2 C1 121.0(3) . .
C2 C3 C4 120.4(3) . .
C2 C3 H3A 119.8 . .
C4 C3 H3A 119.8 . .
C3 C4 C3 119.0(4) . 8_575
C3 C4 H4A 120.5 . .
C3 C4 H4A 120.5 8_575 .
C2 C5 C2 122.4(4) 8_575 .
C2 C5 H5A 118.8 8_575 .
C2 C5 H5A 118.8 . .
O4 C6 O3 121.9(3) . .
O4 C6 C7 118.5(3) . .
O3 C6 C7 119.6(3) . .
O4 C6 Cd1 55.38(19) . .
O3 C6 Cd1 66.8(2) . .
C7 C6 Cd1 171.7(3) . .
C10 C7 C8 118.9(4) . .
C10 C7 C6 120.4(3) . .
C8 C7 C6 120.7(3) . .
C9 C8 C7 119.9(4) . .
C9 C8 H8A 120.0 . .
C7 C8 H8A 120.0 . .
C8 C9 C8 119.8(6) . 8_565
C8 C9 H9A 120.1 . .
C8 C9 H9A 120.1 8_565 .
C7 C10 C7 122.4(4) 8_565 .
C7 C10 H10A 118.8 8_565 .
C7 C10 H10A 118.8 . .
C12 C11 H11A 109.5 . .
C12 C11 H11B 109.5 . .
H11A C11 H11B 109.5 . .
C12 C11 H11C 109.5 . .
H11A C11 H11C 109.5 . .
H11B C11 H11C 109.5 . .
N1 C12 C13 110.4(4) . .
N1 C12 C11 121.4(4) . .
C13 C12 C11 128.2(4) . .
C14 C13 C12 105.9(3) . .
C14 C13 C18 126.9(4) . .
C12 C13 C18 127.1(4) . .
N2 C14 C13 106.0(4) . .
N2 C14 C15 123.8(5) . .
C13 C14 C15 130.2(4) . .
C14 C15 H15A 109.5 . .
C14 C15 H15B 109.5 . .
H15A C15 H15B 109.5 . .
C14 C15 H15C 109.5 . .
H15A C15 H15C 109.5 . .
H15B C15 H15C 109.5 . .
C17 C16A H16A 109.5 . .
C17 C16A H16B 109.5 . .
C17 C16A H16C 109.5 . .
C17 C16B H16D 109.5 . .
C17 C16B H16E 109.5 . .
H16D C16B H16E 109.5 . .
C17 C16B H16F 109.5 . .
H16D C16B H16F 109.5 . .
H16E C16B H16F 109.5 . .
N3 C17 C16A 126.6(5) . .
N3 C17 C18 109.4(3) . .
C16A C17 C18 122.0(5) . .
N3 C17 C16B 122.3(4) . .
C16A C17 C16B 21.1(5) . .
C18 C17 C16B 127.6(4) . .
C19 C18 C17 105.5(3) . .
C19 C18 C13 127.0(4) . .
C17 C18 C13 127.4(4) . .
N4 C19 C18 106.8(4) . .
N4 C19 C20A 122.0(4) . .
C18 C19 C20A 130.3(4) . .
N4 C19 C20B 119.8(7) . .
C18 C19 C20B 125.6(8) . .
C20A C19 C20B 32.9(8) . .
C19 C20B H20A 109.5 . .
C19 C20B H20B 109.5 . .
C19 C20B H20C 109.5 . .
C19 C20A H20D 109.5 . .
C19 C20A H20E 109.5 . .
H20D C20A H20E 109.5 . .
C19 C20A H20F 109.5 . .
H20D C20A H20F 109.5 . .
H20E C20A H20F 109.5 . .

loop_
_geom_bond_atom_site_label_1
_geom_bond_atom_site_label_2
_geom_bond_distance
_geom_bond_site_symmetry_2
Cd1 O1 2.268(2) .
Cd1 O4 2.275(3) .
Cd1 N3 2.280(3) 2_564
Cd1 N1 2.327(3) .
Cd1 O3 2.524(3) .
Cd1 O1 2.568(2) 5_565
Cd1 C6 2.739(4) .
O1 C1 1.275(4) .
O1 Cd1 2.568(2) 5_565
O2 C1 1.263(4) .
O3 C6 1.270(4) .
O4 C6 1.246(4) .
N1 C12 1.345(5) .
N1 N2 1.350(5) .
N2 C14 1.351(5) .
N2 H2N 0.83(4) .
N3 C17 1.326(4) .
N3 N4 1.340(5) .
N3 Cd1 2.280(3) 2_565
N4 C19 1.353(5) .
N4 H4N 0.91(7) .
C1 C2 1.488(5) .
C2 C5 1.381(4) .
C2 C3 1.402(4) .
C3 C4 1.408(4) .
C3 H3A 0.9300 .
C4 C3 1.408(4) 8_575
C4 H4A 0.9300 .
C5 C2 1.381(4) 8_575
C5 H5A 0.9300 .
C6 C7 1.511(5) .
C7 C10 1.367(4) .
C7 C8 1.388(5) .
C8 C9 1.385(5) .
C8 H8A 0.9300 .
C9 C8 1.385(5) 8_565
C9 H9A 0.9300 .
C10 C7 1.367(4) 8_565
C10 H10A 0.9300 .
C11 C12 1.494(6) .
C11 H11A 0.9600 .
C11 H11B 0.9600 .
C11 H11C 0.9600 .
C12 C13 1.405(5) .
C13 C14 1.374(6) .
C13 C18 1.485(5) .
C14 C15 1.511(7) .
C15 H15A 0.9600 .
C15 H15B 0.9600 .
C15 H15C 0.9600 .
C16A C17 1.345(9) .
C16A H16A 0.9600 .
C16A H16B 0.9600 .
C16A H16C 0.9600 .
C16B C17 1.538(9) .
C16B H16D 0.9600 .
C16B H16E 0.9600 .
C16B H16F 0.9600 .
C17 C18 1.406(5) .
C18 C19 1.380(6) .
C19 C20A 1.532(9) .
C19 C20B 1.558(19) .
C20B H20A 0.9600 .
C20B H20B 0.9600 .
C20B H20C 0.9600 .
C20A H20D 0.9600 .
C20A H20E 0.9600 .
C20A H20F 0.9600 .

loop_
_geom_hbond_atom_site_label_D
_geom_hbond_atom_site_label_H
_geom_hbond_atom_site_label_A
_geom_hbond_distance_DH
_geom_hbond_distance_HA
_geom_hbond_distance_DA
_geom_hbond_angle_DHA
_geom_hbond_site_symmetry_A
C11 H11A O4 0.96 2.47 3.317(6) 147.6 .
N4 H4N O3 0.91(7) 1.95(7) 2.860(4) 177(7) 6_656
N2 H2N O2 0.83(4) 2.26(4) 2.817(4) 125(4) .
C11 H11A O4 0.96 2.47 3.317(6) 147.6 .
N4 H4N O3 0.91(7) 1.95(7) 2.860(4) 177(7) 6_656
N2 H2N O2 0.83(4) 2.26(4) 2.817(4) 125(4) .

loop_
_geom_torsion_atom_site_label_1
_geom_torsion_atom_site_label_2
_geom_torsion_atom_site_label_3
_geom_torsion_atom_site_label_4
_geom_torsion
_geom_torsion_site_symmetry_1
_geom_torsion_site_symmetry_4
O4 Cd1 O1 C1 164.03(19) . .
N3 Cd1 O1 C1 -57.2(2) 2_564 .
N1 Cd1 O1 C1 46.3(2) . .
O3 Cd1 O1 C1 145.2(2) . .
O1 Cd1 O1 C1 -127.3(2) 5_565 .
C6 Cd1 O1 C1 155.0(2) . .
O4 Cd1 O1 Cd1 -68.69(14) . 5_565
N3 Cd1 O1 Cd1 70.12(12) 2_564 5_565
N1 Cd1 O1 Cd1 173.62(10) . 5_565
O3 Cd1 O1 Cd1 -87.47(10) . 5_565
O1 Cd1 O1 Cd1 0.0 5_565 5_565
C6 Cd1 O1 Cd1 -77.67(11) . 5_565
O1 Cd1 O3 C6 159.2(2) . .
O4 Cd1 O3 C6 -3.40(19) . .
N3 Cd1 O3 C6 29.7(3) 2_564 .
N1 Cd1 O3 C6 -93.3(2) . .
O1 Cd1 O3 C6 80.2(2) 5_565 .
O1 Cd1 O4 C6 -19.5(3) . .
N3 Cd1 O4 C6 -162.1(2) 2_564 .
N1 Cd1 O4 C6 103.0(2) . .
O3 Cd1 O4 C6 3.5(2) . .
O1 Cd1 O4 C6 -86.6(2) 5_565 .
O1 Cd1 N1 C12 140.1(4) . .
O4 Cd1 N1 C12 2.2(4) . .
N3 Cd1 N1 C12 -101.0(4) 2_564 .
O3 Cd1 N1 C12 57.0(4) . .
O1 Cd1 N1 C12 -80.6(7) 5_565 .
C6 Cd1 N1 C12 28.9(4) . .
O1 Cd1 N1 N2 -74.2(3) . .
O4 Cd1 N1 N2 148.0(3) . .
N3 Cd1 N1 N2 44.7(3) 2_564 .
O3 Cd1 N1 N2 -157.2(3) . .
O1 Cd1 N1 N2 65.2(7) 5_565 .
C6 Cd1 N1 N2 174.6(3) . .
C12 N1 N2 C14 -0.9(5) . .
Cd1 N1 N2 C14 -155.9(3) . .
C17 N3 N4 C19 0.2(5) . .
Cd1 N3 N4 C19 177.0(3) 2_565 .
Cd1 O1 C1 O2 13.0(4) . .
Cd1 O1 C1 O2 -99.5(3) 5_565 .
Cd1 O1 C1 C2 -167.1(2) . .
Cd1 O1 C1 C2 80.3(3) 5_565 .
O2 C1 C2 C5 -1.0(5) . .
O1 C1 C2 C5 179.2(3) . .
O2 C1 C2 C3 178.9(3) . .
O1 C1 C2 C3 -0.9(5) . .
C5 C2 C3 C4 -1.1(6) . .
C1 C2 C3 C4 179.0(4) . .
C2 C3 C4 C3 2.1(8) . 8_575
C3 C2 C5 C2 0.1(6) . 8_575
C1 C2 C5 C2 -180.0(3) . 8_575
Cd1 O4 C6 O3 -6.6(4) . .
Cd1 O4 C6 C7 173.4(3) . .
Cd1 O3 C6 O4 5.9(3) . .
Cd1 O3 C6 C7 -174.1(3) . .
O1 Cd1 C6 O4 164.9(2) . .
N3 Cd1 C6 O4 22.4(3) 2_564 .
N1 Cd1 C6 O4 -81.3(2) . .
O3 Cd1 C6 O4 -173.9(3) . .
O1 Cd1 C6 O4 89.5(2) 5_565 .
O1 Cd1 C6 O3 -21.2(2) . .
O4 Cd1 C6 O3 173.9(3) . .
N3 Cd1 C6 O3 -163.8(2) 2_564 .
N1 Cd1 C6 O3 92.5(2) . .
O1 Cd1 C6 O3 -96.6(2) 5_565 .
O1 Cd1 C6 C7 120.7(16) . .
O4 Cd1 C6 C7 -44.2(15) . .
N3 Cd1 C6 C7 -21.8(16) 2_564 .
N1 Cd1 C6 C7 -125.5(15) . .
O3 Cd1 C6 C7 141.9(16) . .
O1 Cd1 C6 C7 45.3(15) 5_565 .
O4 C6 C7 C10 -17.8(5) . .
O3 C6 C7 C10 162.3(4) . .
Cd1 C6 C7 C10 23.0(17) . .
O4 C6 C7 C8 163.5(4) . .
O3 C6 C7 C8 -16.4(5) . .
Cd1 C6 C7 C8 -155.7(14) . .
C10 C7 C8 C9 2.7(7) . .
C6 C7 C8 C9 -178.6(5) . .
C7 C8 C9 C8 -6.4(10) . 8_565
C8 C7 C10 C7 1.1(7) . 8_565
C6 C7 C10 C7 -177.6(3) . 8_565
N2 N1 C12 C13 0.9(5) . .
Cd1 N1 C12 C13 149.0(3) . .
N2 N1 C12 C11 179.9(5) . .
Cd1 N1 C12 C11 -31.9(7) . .
N1 C12 C13 C14 -0.5(5) . .
C11 C12 C13 C14 -179.5(5) . .
N1 C12 C13 C18 -178.3(4) . .
C11 C12 C13 C18 2.7(8) . .
N1 N2 C14 C13 0.6(6) . .
N1 N2 C14 C15 -179.1(6) . .
C12 C13 C14 N2 0.0(5) . .
C18 C13 C14 N2 177.8(4) . .
C12 C13 C14 C15 179.6(6) . .
C18 C13 C14 C15 -2.6(10) . .
N4 N3 C17 C16A 164.0(8) . .
Cd1 N3 C17 C16A -12.3(9) 2_565 .
N4 N3 C17 C18 0.4(4) . .
Cd1 N3 C17 C18 -175.9(3) 2_565 .
N4 N3 C17 C16B -170.8(6) . .
Cd1 N3 C17 C16B 12.8(7) 2_565 .
N3 C17 C18 C19 -0.9(5) . .
C16A C17 C18 C19 -165.4(8) . .
C16B C17 C18 C19 169.8(6) . .
N3 C17 C18 C13 -179.3(4) . .
C16A C17 C18 C13 16.2(9) . .
C16B C17 C18 C13 -8.7(8) . .
C14 C13 C18 C19 -76.2(7) . .
C12 C13 C18 C19 101.2(6) . .
C14 C13 C18 C17 102.0(6) . .
C12 C13 C18 C17 -80.7(6) . .
N3 N4 C19 C18 -0.7(6) . .
N3 N4 C19 C20A 169.9(7) . .
N3 N4 C19 C20B -151.6(12) . .
C17 C18 C19 N4 0.9(6) . .
C13 C18 C19 N4 179.4(4) . .
C17 C18 C19 C20A -168.6(7) . .
C13 C18 C19 C20A 9.8(11) . .
C17 C18 C19 C20B 149.7(12) . .
C13 C18 C19 C20B -31.9(14) . .

loop_
_platon_squeeze_void_nr
_platon_squeeze_void_average_x
_platon_squeeze_void_average_y
_platon_squeeze_void_average_z
_platon_squeeze_void_volume
_platon_squeeze_void_count_electrons
1 0.482 -0.001 -0.002 2296.3 721.6
